data_1515143
loop_
_publ_author_name
'Habib, Fatemah'
'Long, J\'er\^ome'
'Lin, Po-Heng'
'Korobkov, Ilia'
'Ungur, Liviu'
'Wernsdorfer, Wolfgang'
'Chibotaru, Liviu F.'
'Murugesu, Muralee'

_publ_section_title
;
 Supramolecular architectures for controlling slow magnetic relaxation in
 field-induced single-molecule magnets
;
_journal_issue 6
_journal_name_full 'Chemical Science'
_journal_page_first 2158
_journal_paper_doi 10.1039/c2sc01029a
_journal_volume 3
_journal_year 2012
_chemical_formula_sum 'C129.5 H133.5 Dy2 N10.5 O17.5'
_chemical_formula_weight 2441.97
_chemical_name_systematic
;
?
;
_space_group_IT_number 2
_symmetry_cell_setting triclinic
_symmetry_space_group_name_Hall '-P 1'
_symmetry_space_group_name_H-M 'P -1'
_atom_sites_solution_hydrogens geom
_atom_sites_solution_primary direct
_atom_sites_solution_secondary difmap
_audit_creation_method SHELXL-97
_cell_angle_alpha 86.019(3)
_cell_angle_beta 81.988(3)
_cell_angle_gamma 79.315(2)
_cell_formula_units_Z 2
_cell_length_a 14.3544(8)
_cell_length_b 18.9741(10)
_cell_length_c 23.0490(12)
_cell_measurement_reflns_used 4738
_cell_measurement_temperature 296(2)
_cell_measurement_theta_max 21.78
_cell_measurement_theta_min 2.19
_cell_volume 6102.5(6)
_computing_cell_refinement 'APEX II, Bruker (2009)'
_computing_data_collection 'APEX II, Bruker (2009)'
_computing_data_reduction 'XPREP, Bruker (2009)'
_computing_molecular_graphics 'SHELXTL, Bruker (2004)'
_computing_publication_material 'SHELXTL, Bruker (2004)'
_computing_structure_refinement 'SHELXL-97 (Sheldrick, 2008)'
_computing_structure_solution 'SHELXS-97 (Sheldrick, 2008)'
_diffrn_ambient_temperature 296(2)
_diffrn_measured_fraction_theta_full 0.981
_diffrn_measured_fraction_theta_max 0.981
_diffrn_measurement_device_type 'Bruker APEX-II CCD'
_diffrn_measurement_method '\f and \w scans'
_diffrn_radiation_monochromator graphite
_diffrn_radiation_source 'fine-focus sealed tube'
_diffrn_radiation_type MoK\a
_diffrn_radiation_wavelength 0.71073
_diffrn_reflns_av_R_equivalents 0.0000
_diffrn_reflns_av_sigmaI/netI 0.1097
_diffrn_reflns_limit_h_max 15
_diffrn_reflns_limit_h_min -14
_diffrn_reflns_limit_k_max 20
_diffrn_reflns_limit_k_min -19
_diffrn_reflns_limit_l_max 24
_diffrn_reflns_limit_l_min 0
_diffrn_reflns_number 14668
_diffrn_reflns_theta_full 22.04
_diffrn_reflns_theta_max 22.04
_diffrn_reflns_theta_min 1.44
_exptl_absorpt_coefficient_mu 1.283
_exptl_absorpt_correction_T_max 0.9505
_exptl_absorpt_correction_T_min 0.8408
_exptl_absorpt_correction_type multi-scan
_exptl_absorpt_process_details 'SADABS, Bruker (2003)'
_exptl_crystal_colour yellow
_exptl_crystal_density_diffrn 1.329
_exptl_crystal_density_method 'not measured'
_exptl_crystal_description block
_exptl_crystal_F_000 2512
_exptl_crystal_size_max 0.14
_exptl_crystal_size_mid 0.06
_exptl_crystal_size_min 0.04
_refine_diff_density_max 0.580
_refine_diff_density_min -0.483
_refine_diff_density_rms 0.158
_refine_ls_extinction_method none
_refine_ls_goodness_of_fit_ref 1.074
_refine_ls_hydrogen_treatment constr
_refine_ls_matrix_type full
_refine_ls_number_parameters 1434
_refine_ls_number_reflns 14762
_refine_ls_number_restraints 944
_refine_ls_restrained_S_all 1.043
_refine_ls_R_factor_all 0.1355
_refine_ls_R_factor_gt 0.0805
_refine_ls_shift/su_max 0.001
_refine_ls_shift/su_mean 0.000
_refine_ls_structure_factor_coef Fsqd
_refine_ls_weighting_details 'calc w=1/[\s^2^(Fo^2^)+(0.0552P)^2^+55.3154P] where P=(Fo^2^+2Fc^2^)/3'
_refine_ls_weighting_scheme calc
_refine_ls_wR_factor_gt 0.1588
_refine_ls_wR_factor_ref 0.1881
_reflns_number_gt 10091
_reflns_number_total 14762
_reflns_threshold_expression >2sigma(I)
_cod_data_source_file c2sc01029a.txt
_cod_data_source_block mm053_5
_cod_depositor_comments
;
The following automatic conversions were performed:

'_symmetry_cell_setting' value 'Triclinic' changed to 'triclinic'
according to
/usr/data/users/saulius/automatic-downloads/retrospective/RSC/lib/dictionaries/cif_core.dic
dictionary named 'cif_core.dic' version 2.4.2 from 2011-04-26.

Automatic conversion script
Id: cif_fix_values 2281 2013-09-26 08:29:07Z andrius 
;
_cod_original_sg_symbol_H-M P-1
_cod_original_formula_sum 'C129.50 H133.50 Dy2 N10.50 O17.50'
_cod_database_code 1515143

loop_
_symmetry_equiv_pos_as_xyz
'x, y, z'
'-x, -y, -z'

loop_
_atom_site_label
_atom_site_type_symbol
_atom_site_fract_x
_atom_site_fract_y
_atom_site_fract_z
_atom_site_U_iso_or_equiv
_atom_site_adp_type
_atom_site_occupancy
_atom_site_symmetry_multiplicity
_atom_site_calc_flag
_atom_site_refinement_flags
Dy1 Dy 0.33884(6) 0.56125(4) 0.31943(3) 0.0385(2) Uani 1 1 d .
Dy2 Dy 0.90922(6) 1.14690(4) 0.20597(3) 0.0366(2) Uani 1 1 d .
O1 O 0.1856(7) 0.5565(6) 0.3303(5) 0.043(3) Uani 1 1 d .
O2 O 0.0496(10) 0.4813(8) 0.3619(7) 0.088(5) Uani 1 1 d .
O3 O 0.8065(7) 1.1214(5) 0.1488(4) 0.039(3) Uani 1 1 d .
O4 O 0.9362(8) 1.1908(6) 0.0934(4) 0.049(3) Uani 1 1 d .
O5 O 0.4435(8) 0.5777(5) 0.2390(4) 0.042(3) Uani 1 1 d .
O6 O 0.3081(8) 0.5114(6) 0.2224(5) 0.048(3) Uani 1 1 d .
O7 O 1.0637(7) 1.1518(6) 0.1904(5) 0.049(3) Uani 1 1 d .
O8 O 1.1961(15) 1.2376(11) 0.1775(8) 0.124(7) Uani 1 1 d .
O9 O 0.3694(8) 0.4434(5) 0.3287(5) 0.047(3) Uani 1 1 d .
O10 O 0.3263(12) 0.3130(7) 0.3216(6) 0.086(5) Uani 1 1 d .
O11 O 0.9077(7) 1.0652(5) 0.2818(4) 0.043(3) Uani 1 1 d .
O12 O 0.9612(8) 1.1847(5) 0.2995(4) 0.041(3) Uani 1 1 d .
O13 O 0.3397(8) 0.6527(5) 0.3772(4) 0.044(3) Uani 1 1 d .
O14 O 0.2784(8) 0.5404(5) 0.4316(4) 0.047(3) Uani 1 1 d .
O15 O 0.8776(8) 1.2663(5) 0.1972(5) 0.047(3) Uani 1 1 d .
O16 O 0.9278(12) 1.3904(7) 0.1606(6) 0.094(5) Uani 1 1 d .
N1 N 0.2468(10) 0.6711(6) 0.2597(5) 0.038(3) Uani 1 1 d .
N2 N 0.6306(9) 1.0278(8) 0.0650(6) 0.050(4) Uani 1 1 d .
N3 N 0.6234(11) 0.6535(8) 0.1045(6) 0.054(4) Uani 1 1 d .
N4 N 0.9980(9) 1.0348(7) 0.1474(5) 0.037(3) Uani 1 1 d .
N5 N 0.4929(8) 0.5254(6) 0.3678(5) 0.033(3) Uani 1 1 d .
N6 N 0.8336(11) 0.9241(8) 0.4175(6) 0.059(4) Uani 1 1 d .
N7 N 0.3592(9) 0.8322(7) 0.4594(6) 0.047(4) Uani 1 1 d .
N8 N 0.7508(8) 1.1917(7) 0.2745(5) 0.036(3) Uani 1 1 d .
N9 N 0.2116(11) 0.9881(9) 0.3055(7) 0.073(4) Uani 1 1 d .
N10 N 0.5815(16) 0.3108(11) 0.1261(9) 0.107(7) Uani 1 1 d .
C1 C 0.1071(11) 0.5769(8) 0.3098(7) 0.041(4) Uani 1 1 d U
C2 C 0.0303(13) 0.5382(10) 0.3258(9) 0.058(4) Uani 1 1 d U
C3 C -0.0555(13) 0.5604(10) 0.3057(9) 0.066(5) Uani 1 1 d U
H3A H -0.1043 0.5343 0.3173 0.080 Uiso 1 1 calc R
C4 C -0.0726(14) 0.6211(10) 0.2684(10) 0.075(5) Uani 1 1 d U
H4A H -0.1324 0.6355 0.2559 0.090 Uiso 1 1 calc R
C5 C -0.0003(13) 0.6598(10) 0.2500(9) 0.068(5) Uani 1 1 d U
H5A H -0.0107 0.7000 0.2246 0.081 Uiso 1 1 calc R
C6 C 0.0884(12) 0.6376(9) 0.2699(7) 0.050(4) Uani 1 1 d U
C7 C -0.008(2) 0.4356(16) 0.3704(14) 0.168(15) Uani 1 1 d .
H7A H 0.0152 0.3974 0.3971 0.252 Uiso 1 1 calc R
H7B H -0.0128 0.4161 0.3338 0.252 Uiso 1 1 calc R
H7C H -0.0705 0.4593 0.3868 0.252 Uiso 1 1 calc R
C8 C 0.1620(13) 0.6806(8) 0.2497(7) 0.047(4) Uani 1 1 d U
H8A H 0.1430 0.7208 0.2258 0.057 Uiso 1 1 calc R
C9 C 0.3049(11) 0.7196(8) 0.2306(7) 0.039(4) Uani 1 1 d U
C10 C 0.3074(11) 0.7373(9) 0.1718(7) 0.046(4) Uani 1 1 d U
H10A H 0.2711 0.7173 0.1492 0.055 Uiso 1 1 calc R
C11 C 0.3654(12) 0.7860(9) 0.1464(7) 0.051(4) Uani 1 1 d U
H11U H 0.3683 0.7966 0.1062 0.061 Uiso 1 1 calc R
C12 C 0.4191(11) 0.8192(8) 0.1789(7) 0.039(3) Uani 1 1 d U
C13 C 0.4197(12) 0.7967(7) 0.2368(7) 0.039(4) Uani 1 1 d U
H13G H 0.4584 0.8147 0.2591 0.046 Uiso 1 1 calc R
C14 C 0.3638(12) 0.7477(8) 0.2628(7) 0.042(4) Uani 1 1 d U
H14A H 0.3657 0.7334 0.3022 0.051 Uiso 1 1 calc R
C15 C 0.4730(12) 0.8752(8) 0.1522(7) 0.041(3) Uani 1 1 d U
C16 C 0.4428(13) 0.9198(11) 0.1052(8) 0.069(5) Uani 1 1 d U
H16A H 0.3863 0.9155 0.0915 0.083 Uiso 1 1 calc R
C17 C 0.4941(14) 0.9692(11) 0.0791(8) 0.072(5) Uani 1 1 d U
H17A H 0.4722 0.9973 0.0474 0.086 Uiso 1 1 calc R
C18 C 0.5780(11) 0.9796(8) 0.0980(7) 0.040(4) Uani 1 1 d U
C19 C 0.6051(12) 0.9366(9) 0.1456(7) 0.051(4) Uani 1 1 d U
H19A H 0.6592 0.9432 0.1611 0.061 Uiso 1 1 calc R
C20 C 0.5568(11) 0.8852(9) 0.1708(7) 0.052(4) Uani 1 1 d U
H20A H 0.5805 0.8559 0.2014 0.062 Uiso 1 1 calc R
C21 C 0.6885(12) 1.0535(8) 0.0892(7) 0.042(4) Uani 1 1 d U
H21A H 0.6901 1.0430 0.1291 0.051 Uiso 1 1 calc R
C22 C 0.8133(11) 1.1285(7) 0.0923(7) 0.036(3) Uani 1 1 d U
C23 C 0.7547(11) 1.0993(8) 0.0591(7) 0.043(3) Uani 1 1 d U
C24 C 0.7603(12) 1.1126(8) -0.0024(7) 0.048(4) Uani 1 1 d U
H24A H 0.7201 1.0940 -0.0233 0.058 Uiso 1 1 calc R
C25 C 0.8246(12) 1.1529(8) -0.0317(7) 0.051(4) Uani 1 1 d U
H25A H 0.8279 1.1618 -0.0721 0.061 Uiso 1 1 calc R
C26 C 0.8841(12) 1.1797(9) 0.0004(7) 0.051(4) Uani 1 1 d U
H26A H 0.9281 1.2063 -0.0191 0.061 Uiso 1 1 calc R
C27 C 0.8802(11) 1.1684(8) 0.0583(7) 0.039(3) Uani 1 1 d U
C28 C 0.9857(13) 1.2485(9) 0.0695(8) 0.060(5) Uani 1 1 d .
H28A H 0.9859 1.2529 0.0277 0.091 Uiso 1 1 calc R
H28B H 1.0504 1.2381 0.0784 0.091 Uiso 1 1 calc R
H28C H 0.9537 1.2927 0.0865 0.091 Uiso 1 1 calc R
C29 C 0.4354(10) 0.5676(8) 0.1845(7) 0.034(3) Uani 1 1 d U
C30 C 0.3627(11) 0.5287(8) 0.1736(7) 0.041(4) Uani 1 1 d U
C31 C 0.3552(13) 0.5113(9) 0.1186(7) 0.055(4) Uani 1 1 d U
H31A H 0.3082 0.4858 0.1124 0.066 Uiso 1 1 calc R
C32 C 0.4195(12) 0.5321(9) 0.0705(8) 0.055(4) Uani 1 1 d U
H32A H 0.4150 0.5205 0.0325 0.066 Uiso 1 1 calc R
C33 C 0.4872(12) 0.5691(9) 0.0807(7) 0.053(4) Uani 1 1 d U
H33A H 0.5294 0.5821 0.0492 0.063 Uiso 1 1 calc R
C34 C 0.4963(11) 0.5885(8) 0.1368(7) 0.038(3) Uani 1 1 d U
C35 C 0.2442(13) 0.4603(9) 0.2198(8) 0.058(5) Uani 1 1 d .
H35A H 0.2440 0.4498 0.1797 0.087 Uiso 1 1 calc R
H35B H 0.1806 0.4808 0.2364 0.087 Uiso 1 1 calc R
H35C H 0.2660 0.4169 0.2416 0.087 Uiso 1 1 calc R
C36 C 0.5615(12) 0.6334(8) 0.1457(7) 0.044(4) Uani 1 1 d U
H36A H 0.5596 0.6491 0.1832 0.053 Uiso 1 1 calc R
C37 C 0.6827(12) 0.7026(9) 0.1143(7) 0.048(4) Uani 1 1 d U
C38 C 0.7028(14) 0.7520(10) 0.0689(8) 0.063(5) Uani 1 1 d U
H38A H 0.6776 0.7514 0.0339 0.075 Uiso 1 1 calc R
C39 C 0.7589(14) 0.8018(9) 0.0746(7) 0.059(5) Uani 1 1 d U
H39A H 0.7719 0.8337 0.0433 0.071 Uiso 1 1 calc R
C40 C 0.7958(11) 0.8051(8) 0.1254(6) 0.037(3) Uani 1 1 d U
C41 C 0.7765(12) 0.7561(8) 0.1702(7) 0.046(4) Uani 1 1 d U
H41A H 0.8020 0.7570 0.2050 0.055 Uiso 1 1 calc R
C42 C 0.7197(12) 0.7047(8) 0.1653(7) 0.048(4) Uani 1 1 d U
H42A H 0.7074 0.6724 0.1965 0.058 Uiso 1 1 calc R
C43 C 0.8506(11) 0.8630(8) 0.1312(7) 0.039(3) Uani 1 1 d U
C44 C 0.8934(11) 0.8973(9) 0.0822(7) 0.046(4) Uani 1 1 d U
H44A H 0.8893 0.8828 0.0451 0.055 Uiso 1 1 calc R
C45 C 0.9412(13) 0.9518(8) 0.0873(7) 0.048(4) Uani 1 1 d U
H45A H 0.9692 0.9732 0.0534 0.058 Uiso 1 1 calc R
C46 C 0.9496(11) 0.9767(8) 0.1415(7) 0.041(4) Uani 1 1 d U
C47 C 0.9059(11) 0.9456(9) 0.1898(7) 0.048(4) Uani 1 1 d U
H47A H 0.9086 0.9619 0.2266 0.057 Uiso 1 1 calc R
C48 C 0.8571(12) 0.8899(9) 0.1856(7) 0.049(4) Uani 1 1 d U
H48A H 0.8279 0.8698 0.2197 0.059 Uiso 1 1 calc R
C49 C 1.0781(12) 1.0334(8) 0.1142(7) 0.039(4) Uani 1 1 d U
H49A H 1.0962 0.9948 0.0898 0.047 Uiso 1 1 calc R
C50 C 1.1328(11) 1.1394(8) 0.1495(8) 0.044(4) Uani 1 1 d U
C51 C 1.1440(12) 1.0830(8) 0.1094(7) 0.046(4) Uani 1 1 d U
C52 C 1.2263(12) 1.0707(9) 0.0650(7) 0.055(4) Uani 1 1 d U
H52A H 1.2345 1.0325 0.0406 0.066 Uiso 1 1 calc R
C53 C 1.2913(14) 1.1148(11) 0.0591(9) 0.073(5) Uani 1 1 d U
H53A H 1.3446 1.1060 0.0309 0.087 Uiso 1 1 calc R
C54 C 1.2799(14) 1.1728(12) 0.0942(9) 0.077(5) Uani 1 1 d U
H54A H 1.3228 1.2046 0.0878 0.092 Uiso 1 1 calc R
C55 C 1.2059(13) 1.1829(10) 0.1379(9) 0.061(4) Uani 1 1 d U
C56 C 1.193(4) 1.3036(19) 0.1606(17) 0.23(2) Uani 1 1 d .
H56A H 1.1911 1.3317 0.1940 0.345 Uiso 1 1 calc R
H56B H 1.1367 1.3202 0.1419 0.345 Uiso 1 1 calc R
H56C H 1.2487 1.3084 0.1334 0.345 Uiso 1 1 calc R
C57 C 0.4103(11) 0.3915(8) 0.3601(7) 0.041(3) Uani 1 1 d U
C58 C 0.3898(13) 0.3197(9) 0.3579(8) 0.056(4) Uani 1 1 d U
C59 C 0.4341(14) 0.2638(9) 0.3907(8) 0.064(4) Uani 1 1 d U
H59A H 0.4174 0.2189 0.3898 0.076 Uiso 1 1 calc R
C60 C 0.5041(14) 0.2717(9) 0.4259(7) 0.057(4) Uani 1 1 d U
H60A H 0.5341 0.2325 0.4470 0.069 Uiso 1 1 calc R
C61 C 0.5267(11) 0.3373(8) 0.4282(7) 0.046(4) Uani 1 1 d U
H61A H 0.5724 0.3434 0.4514 0.055 Uiso 1 1 calc R
C62 C 0.4806(11) 0.3983(8) 0.3951(6) 0.039(3) Uani 1 1 d U
C63 C 0.270(3) 0.268(3) 0.3258(19) 0.30(3) Uani 1 1 d .
H63A H 0.2305 0.2781 0.2947 0.445 Uiso 1 1 calc R
H63B H 0.2298 0.2723 0.3629 0.445 Uiso 1 1 calc R
H63C H 0.3060 0.2204 0.3230 0.445 Uiso 1 1 calc R
C64 C 0.5199(11) 0.4645(8) 0.3956(7) 0.043(4) Uani 1 1 d U
H64A H 0.5691 0.4628 0.4183 0.052 Uiso 1 1 calc R
C65 C 0.5472(10) 0.5799(8) 0.3762(6) 0.037(3) Uani 1 1 d U
C66 C 0.5664(12) 0.5928(8) 0.4307(7) 0.046(4) Uani 1 1 d U
H66A H 0.5453 0.5661 0.4637 0.055 Uiso 1 1 calc R
C67 C 0.6192(12) 0.6478(9) 0.4358(7) 0.051(4) Uani 1 1 d U
H67A H 0.6349 0.6552 0.4725 0.061 Uiso 1 1 calc R
C68 C 0.6476(11) 0.6897(8) 0.3895(7) 0.040(3) Uani 1 1 d U
C69 C 0.6244(11) 0.6772(9) 0.3336(7) 0.044(4) Uani 1 1 d U
H69A H 0.6430 0.7048 0.3006 0.053 Uiso 1 1 calc R
C70 C 0.5739(11) 0.6233(8) 0.3293(7) 0.040(3) Uani 1 1 d U
H70A H 0.5572 0.6161 0.2929 0.048 Uiso 1 1 calc R
C71 C 0.6982(11) 0.7493(9) 0.3963(7) 0.042(4) Uani 1 1 d U
C72 C 0.6799(13) 0.7872(9) 0.4482(7) 0.054(4) Uani 1 1 d U
H72A H 0.6372 0.7740 0.4794 0.065 Uiso 1 1 calc R
C73 C 0.7256(14) 0.8443(9) 0.4526(8) 0.061(5) Uani 1 1 d U
H73A H 0.7127 0.8684 0.4874 0.073 Uiso 1 1 calc R
C74 C 0.7877(13) 0.8669(9) 0.4093(8) 0.055(4) Uani 1 1 d U
C75 C 0.8074(13) 0.8294(9) 0.3573(8) 0.053(4) Uani 1 1 d U
H75A H 0.8498 0.8434 0.3262 0.064 Uiso 1 1 calc R
C76 C 0.7633(12) 0.7716(9) 0.3528(7) 0.051(4) Uani 1 1 d U
H76A H 0.7785 0.7464 0.3186 0.061 Uiso 1 1 calc R
C77 C 0.8487(11) 0.9706(8) 0.3747(6) 0.038(4) Uani 1 1 d U
H77A H 0.8338 0.9642 0.3377 0.045 Uiso 1 1 calc R
C78 C 0.9124(10) 1.0788(8) 0.3380(6) 0.036(3) Uani 1 1 d U
C79 C 0.8891(11) 1.0331(8) 0.3852(6) 0.040(3) Uani 1 1 d U
C80 C 0.9029(14) 1.0484(9) 0.4407(7) 0.057(4) Uani 1 1 d U
H80A H 0.8884 1.0173 0.4723 0.069 Uiso 1 1 calc R
C81 C 0.9376(15) 1.1089(9) 0.4500(7) 0.068(5) Uani 1 1 d U
H81A H 0.9491 1.1176 0.4874 0.082 Uiso 1 1 calc R
C82 C 0.9554(13) 1.1567(9) 0.4036(6) 0.050(4) Uani 1 1 d U
H82A H 0.9756 1.1989 0.4102 0.060 Uiso 1 1 calc R
C83 C 0.9438(12) 1.1427(8) 0.3492(6) 0.042(4) Uani 1 1 d U
C84 C 1.0062(13) 1.2438(9) 0.3060(8) 0.059(5) Uani 1 1 d .
H84A H 1.0165 1.2450 0.3462 0.089 Uiso 1 1 calc R
H84B H 0.9660 1.2876 0.2950 0.089 Uiso 1 1 calc R
H84C H 1.0665 1.2387 0.2813 0.089 Uiso 1 1 calc R
C85 C 0.3039(10) 0.6605(8) 0.4321(7) 0.035(3) Uani 1 1 d U
C86 C 0.2685(11) 0.6007(9) 0.4639(7) 0.041(3) Uani 1 1 d U
C87 C 0.2241(13) 0.6075(10) 0.5200(7) 0.060(5) Uani 1 1 d U
H87A H 0.2008 0.5689 0.5403 0.072 Uiso 1 1 calc R
C88 C 0.2138(13) 0.6719(11) 0.5466(8) 0.064(5) Uani 1 1 d U
H88A H 0.1797 0.6776 0.5838 0.077 Uiso 1 1 calc R
C89 C 0.2533(12) 0.7275(9) 0.5188(7) 0.052(4) Uani 1 1 d U
H89A H 0.2480 0.7698 0.5381 0.063 Uiso 1 1 calc R
C90 C 0.3012(10) 0.7217(8) 0.4625(6) 0.038(3) Uani 1 1 d U
C91 C 0.2275(13) 0.4852(9) 0.4534(8) 0.067(6) Uani 1 1 d .
H91A H 0.2126 0.4874 0.4952 0.100 Uiso 1 1 calc R
H91B H 0.2659 0.4395 0.4438 0.100 Uiso 1 1 calc R
H91C H 0.1693 0.4913 0.4360 0.100 Uiso 1 1 calc R
C92 C 0.3520(12) 0.7754(9) 0.4344(7) 0.045(4) Uani 1 1 d U
H92A H 0.3815 0.7689 0.3961 0.054 Uiso 1 1 calc R
C93 C 0.4160(11) 0.8818(8) 0.4290(7) 0.039(4) Uani 1 1 d U
C94 C 0.4026(11) 0.9494(8) 0.4496(7) 0.041(3) Uani 1 1 d U
H94A H 0.3568 0.9618 0.4817 0.050 Uiso 1 1 calc R
C95 C 0.4552(12) 0.9990(8) 0.4240(7) 0.044(4) Uani 1 1 d U
H95A H 0.4431 1.0448 0.4385 0.053 Uiso 1 1 calc R
C96 C 0.5264(11) 0.9833(8) 0.3766(7) 0.039(3) Uani 1 1 d U
C97 C 0.5392(10) 0.9145(8) 0.3573(7) 0.040(4) Uani 1 1 d U
H97A H 0.5862 0.9013 0.3260 0.048 Uiso 1 1 calc R
C98 C 0.4857(11) 0.8648(9) 0.3823(8) 0.049(4) Uani 1 1 d U
H98A H 0.4966 0.8192 0.3675 0.059 Uiso 1 1 calc R
C99 C 0.5865(12) 1.0371(8) 0.3500(7) 0.043(3) Uani 1 1 d U
C100 C 0.6133(12) 1.0832(8) 0.3855(7) 0.044(4) Uani 1 1 d U
H10B H 0.5934 1.0813 0.4257 0.053 Uiso 1 1 calc R
C101 C 0.6697(11) 1.1324(8) 0.3618(7) 0.041(4) Uani 1 1 d U
H10C H 0.6897 1.1619 0.3863 0.049 Uiso 1 1 calc R
C102 C 0.6969(11) 1.1382(8) 0.3017(7) 0.035(3) Uani 1 1 d U
C103 C 0.6724(12) 1.0893(8) 0.2676(7) 0.047(4) Uani 1 1 d U
H10D H 0.6937 1.0896 0.2276 0.056 Uiso 1 1 calc R
C104 C 0.6177(12) 1.0411(9) 0.2913(7) 0.049(4) Uani 1 1 d U
H10E H 0.6010 1.0097 0.2670 0.059 Uiso 1 1 calc R
C105 C 0.7275(12) 1.2543(8) 0.2965(7) 0.047(4) Uani 1 1 d U
H10F H 0.6798 1.2591 0.3284 0.056 Uiso 1 1 calc R
C107 C 0.7679(12) 1.3182(9) 0.2767(7) 0.050(4) Uani 1 1 d U
C106 C 0.8352(12) 1.3205(8) 0.2275(7) 0.040(4) Uani 1 1 d U
C108 C 0.7274(13) 1.3820(9) 0.3066(9) 0.069(5) Uani 1 1 d U
H10G H 0.6830 1.3791 0.3398 0.083 Uiso 1 1 calc R
C109 C 0.7497(14) 1.4440(10) 0.2893(9) 0.076(6) Uani 1 1 d U
H10H H 0.7219 1.4849 0.3097 0.092 Uiso 1 1 calc R
C110 C 0.8152(14) 1.4479(10) 0.2405(9) 0.072(5) Uani 1 1 d U
H11V H 0.8304 1.4923 0.2271 0.087 Uiso 1 1 calc R
C111 C 0.8588(14) 1.3882(9) 0.2109(8) 0.058(4) Uani 1 1 d U
C112 C 0.963(2) 1.4535(13) 0.1436(13) 0.164(15) Uani 1 1 d .
H11R H 1.0090 1.4457 0.1090 0.246 Uiso 1 1 calc R
H11S H 0.9937 1.4669 0.1746 0.246 Uiso 1 1 calc R
H11T H 0.9116 1.4912 0.1354 0.246 Uiso 1 1 calc R
C113 C 0.2144(15) 0.9240(12) 0.3494(10) 0.092(7) Uani 1 1 d U
H11A H 0.2546 0.9307 0.3784 0.110 Uiso 1 1 calc R
H11B H 0.2456 0.8814 0.3287 0.110 Uiso 1 1 calc R
C114 C 0.122(2) 0.9093(17) 0.3814(12) 0.149(11) Uani 1 1 d U
H11I H 0.1333 0.8673 0.4068 0.224 Uiso 1 1 calc R
H11J H 0.0810 0.9017 0.3536 0.224 Uiso 1 1 calc R
H11K H 0.0913 0.9496 0.4042 0.224 Uiso 1 1 calc R
C115 C 0.1489(13) 0.9807(11) 0.2590(9) 0.078(6) Uani 1 1 d U
H11C H 0.0841 0.9810 0.2780 0.094 Uiso 1 1 calc R
H11D H 0.1475 1.0224 0.2321 0.094 Uiso 1 1 calc R
C116 C 0.1796(17) 0.9150(13) 0.2245(10) 0.110(8) Uani 1 1 d U
H11L H 0.1364 0.9148 0.1963 0.165 Uiso 1 1 calc R
H11M H 0.1794 0.8732 0.2504 0.165 Uiso 1 1 calc R
H11N H 0.2430 0.9147 0.2045 0.165 Uiso 1 1 calc R
C117 C 0.3126(16) 0.9892(11) 0.2770(11) 0.090(7) Uani 1 1 d U
H11E H 0.3361 0.9440 0.2581 0.108 Uiso 1 1 calc R
H11F H 0.3516 0.9909 0.3078 0.108 Uiso 1 1 calc R
C118 C 0.3294(19) 1.0505(13) 0.2312(13) 0.127(10) Uani 1 1 d U
H11O H 0.3959 1.0441 0.2157 0.190 Uiso 1 1 calc R
H11P H 0.3108 1.0958 0.2495 0.190 Uiso 1 1 calc R
H11Q H 0.2919 1.0498 0.1999 0.190 Uiso 1 1 calc R
C119 C 0.1686(18) 1.0572(13) 0.3348(13) 0.120(10) Uani 1 1 d U
H11G H 0.1030 1.0546 0.3508 0.144 Uiso 1 1 calc R
H11H H 0.1665 1.0959 0.3050 0.144 Uiso 1 1 calc R
C120 C 0.219(2) 1.0769(15) 0.3839(14) 0.156(13) Uani 1 1 d U
H12I H 0.1837 1.1202 0.4009 0.235 Uiso 1 1 calc R
H12J H 0.2824 1.0841 0.3682 0.235 Uiso 1 1 calc R
H12K H 0.2232 1.0386 0.4135 0.235 Uiso 1 1 calc R
C121 C 0.583(2) 0.2372(15) 0.1568(13) 0.122(9) Uani 1 1 d U
H12A H 0.6206 0.2019 0.1304 0.147 Uiso 1 1 calc R
H12B H 0.6162 0.2357 0.1909 0.147 Uiso 1 1 calc R
C122 C 0.487(2) 0.2140(18) 0.1770(19) 0.201(16) Uani 1 1 d U
H12L H 0.4973 0.1664 0.1948 0.302 Uiso 1 1 calc R
H12M H 0.4529 0.2144 0.1439 0.302 Uiso 1 1 calc R
H12N H 0.4498 0.2466 0.2051 0.302 Uiso 1 1 calc R
C123 C 0.5151(18) 0.3694(15) 0.1636(12) 0.124(10) Uani 1 1 d U
H12C H 0.5116 0.4151 0.1417 0.149 Uiso 1 1 calc R
H12D H 0.4513 0.3580 0.1706 0.149 Uiso 1 1 calc R
C124 C 0.549(2) 0.3766(17) 0.2222(12) 0.168(14) Uani 1 1 d U
H12O H 0.5069 0.4152 0.2425 0.253 Uiso 1 1 calc R
H12P H 0.6125 0.3865 0.2158 0.253 Uiso 1 1 calc R
H12Q H 0.5477 0.3326 0.2454 0.253 Uiso 1 1 calc R
C125 C 0.679(2) 0.321(2) 0.1155(14) 0.167(15) Uani 1 1 d U
H12E H 0.7159 0.2840 0.0902 0.201 Uiso 1 1 calc R
H12F H 0.7056 0.3151 0.1525 0.201 Uiso 1 1 calc R
C126 C 0.532(2) 0.3184(16) 0.0712(11) 0.166(14) Uani 1 1 d U
H12G H 0.4657 0.3144 0.0821 0.199 Uiso 1 1 calc R
H12H H 0.5345 0.3657 0.0527 0.199 Uiso 1 1 calc R
C127 C 0.577(3) 0.263(2) 0.0283(15) 0.27(2) Uani 1 1 d U
H12R H 0.5422 0.2690 -0.0048 0.402 Uiso 1 1 calc R
H12S H 0.5765 0.2163 0.0465 0.402 Uiso 1 1 calc R
H12T H 0.6421 0.2688 0.0154 0.402 Uiso 1 1 calc R
C128 C 0.693(3) 0.399(3) 0.085(2) 0.26(2) Uani 1 1 d U
H12U H 0.7596 0.4025 0.0800 0.386 Uiso 1 1 calc R
H12V H 0.6579 0.4361 0.1103 0.386 Uiso 1 1 calc R
H12W H 0.6695 0.4048 0.0480 0.386 Uiso 1 1 calc R
O17 O 0.1092(18) 0.2604(13) 0.4453(11) 0.064(7) Uiso 0.50 1 d P
C129 C 0.066(3) 0.2556(19) 0.4843(15) 0.098(15) Uiso 0.50 1 d PD
H12X H 0.0393 0.2140 0.4893 0.117 Uiso 0.50 1 calc PR
N11 N 0.0390(14) 0.3033(10) 0.5324(8) 0.025(5) Uiso 0.50 1 d PD
C130 C 0.078(3) 0.3695(15) 0.5327(17) 0.075(12) Uiso 0.50 1 d PD
H13A H 0.1188 0.3751 0.4967 0.113 Uiso 0.50 1 calc PR
H13B H 0.1132 0.3672 0.5652 0.113 Uiso 0.50 1 calc PR
H13C H 0.0259 0.4098 0.5362 0.113 Uiso 0.50 1 calc PR
C131 C -0.027(3) 0.286(2) 0.5842(14) 0.099(15) Uiso 0.50 1 d PD
H13D H -0.0416 0.2391 0.5810 0.148 Uiso 0.50 1 calc PR
H13E H -0.0854 0.3208 0.5862 0.148 Uiso 0.50 1 calc PR
H13F H 0.0018 0.2869 0.6191 0.148 Uiso 0.50 1 calc PR
O18 O 0.042(2) 0.6094(17) 0.0604(15) 0.117(11) Uiso 0.50 1 d P
H18A H 0.0758 0.5818 0.0283 0.176 Uiso 0.50 1 d PR
H18B H -0.0266 0.6251 0.0550 0.176 Uiso 0.50 1 d PR
O19 O 0.711(2) 0.6017(14) 0.9847(12) 0.084(8) Uiso 0.50 1 d P
H19B H 0.6869 0.5834 0.9531 0.126 Uiso 0.50 1 d PR
H19C H 0.7644 0.5656 0.9986 0.126 Uiso 0.50 1 d PR

loop_
_atom_site_aniso_label
_atom_site_aniso_U_11
_atom_site_aniso_U_22
_atom_site_aniso_U_33
_atom_site_aniso_U_23
_atom_site_aniso_U_13
_atom_site_aniso_U_12
Dy1 0.0438(5) 0.0333(5) 0.0394(5) 0.0001(4) -0.0044(4) -0.0108(4)
Dy2 0.0458(5) 0.0335(5) 0.0318(4) -0.0022(4) -0.0052(4) -0.0098(4)
O1 0.020(6) 0.056(7) 0.052(7) 0.016(6) 0.002(5) -0.020(5)
O2 0.077(10) 0.081(10) 0.127(13) 0.038(10) -0.042(9) -0.058(9)
O3 0.052(7) 0.047(7) 0.016(6) 0.010(5) -0.004(5) -0.010(5)
O4 0.061(8) 0.057(7) 0.035(6) 0.002(6) -0.010(6) -0.025(6)
O5 0.049(7) 0.047(7) 0.034(7) -0.008(5) -0.007(5) -0.018(6)
O6 0.057(8) 0.048(7) 0.046(7) -0.009(6) 0.004(6) -0.029(6)
O7 0.013(6) 0.066(8) 0.069(9) -0.014(7) -0.009(6) -0.006(6)
O8 0.167(18) 0.124(15) 0.110(14) -0.033(13) -0.002(12) -0.100(15)
O9 0.058(8) 0.026(6) 0.060(8) -0.001(6) -0.012(6) -0.011(6)
O10 0.129(13) 0.059(9) 0.095(11) 0.004(8) -0.054(10) -0.050(9)
O11 0.056(7) 0.033(6) 0.037(7) -0.005(5) 0.005(5) -0.011(5)
O12 0.055(7) 0.045(7) 0.026(6) 0.010(5) -0.013(5) -0.015(5)
O13 0.066(8) 0.028(6) 0.038(7) -0.003(5) 0.003(6) -0.013(5)
O14 0.074(8) 0.029(6) 0.036(6) 0.007(5) 0.007(6) -0.016(6)
O15 0.071(8) 0.022(6) 0.042(7) -0.004(5) 0.017(6) -0.007(6)
O16 0.143(14) 0.058(9) 0.081(10) -0.013(8) 0.032(10) -0.048(9)
N1 0.051(9) 0.020(7) 0.041(8) 0.008(6) -0.021(7) 0.004(6)
N2 0.041(9) 0.065(10) 0.051(9) 0.008(8) -0.018(7) -0.023(8)
N3 0.070(11) 0.058(9) 0.040(9) -0.016(7) -0.001(8) -0.028(8)
N4 0.036(8) 0.051(8) 0.027(7) 0.003(6) -0.006(6) -0.013(7)
N5 0.035(8) 0.029(7) 0.038(8) 0.004(6) -0.010(6) -0.013(6)
N6 0.088(12) 0.061(10) 0.045(9) -0.002(8) -0.030(8) -0.037(9)
N7 0.040(8) 0.055(9) 0.046(9) -0.009(7) -0.001(7) -0.008(7)
N8 0.032(8) 0.037(8) 0.038(8) 0.004(6) -0.004(6) -0.003(6)
N9 0.047(11) 0.076(12) 0.092(12) -0.005(10) -0.027(10) 0.012(8)
N10 0.104(17) 0.107(16) 0.092(15) -0.026(13) -0.037(13) 0.056(13)
C1 0.022(8) 0.042(9) 0.054(10) -0.003(6) 0.003(7) 0.000(6)
C2 0.050(9) 0.051(10) 0.073(12) 0.011(8) -0.017(9) -0.013(7)
C3 0.052(9) 0.054(10) 0.102(14) -0.006(8) -0.026(10) -0.021(8)
C4 0.050(9) 0.063(11) 0.116(15) 0.004(9) -0.035(10) -0.002(8)
C5 0.056(9) 0.053(10) 0.094(14) 0.012(9) -0.031(10) 0.000(7)
C6 0.048(8) 0.045(9) 0.057(10) 0.003(7) -0.014(8) -0.005(7)
C7 0.19(3) 0.16(3) 0.18(3) 0.10(3) -0.07(3) -0.11(3)
C8 0.049(9) 0.035(9) 0.056(11) 0.009(8) -0.019(9) 0.004(7)
C9 0.040(9) 0.022(8) 0.053(8) 0.015(7) -0.013(7) -0.006(6)
C10 0.042(10) 0.056(10) 0.042(7) 0.002(8) -0.008(7) -0.016(7)
C11 0.064(11) 0.067(11) 0.029(8) 0.006(7) -0.011(7) -0.028(8)
C12 0.047(9) 0.040(8) 0.033(7) 0.004(6) -0.017(7) -0.008(6)
C13 0.064(10) 0.021(8) 0.036(7) 0.003(6) -0.019(7) -0.012(6)
C14 0.058(10) 0.030(8) 0.040(8) 0.010(7) -0.015(7) -0.009(7)
C15 0.045(8) 0.030(8) 0.047(9) 0.002(6) -0.007(7) -0.004(6)
C16 0.057(11) 0.099(14) 0.062(11) 0.036(9) -0.028(8) -0.042(9)
C17 0.076(12) 0.104(14) 0.050(11) 0.038(9) -0.033(9) -0.049(10)
C18 0.043(9) 0.047(9) 0.033(8) 0.006(6) -0.008(7) -0.013(7)
C19 0.040(9) 0.056(10) 0.060(10) 0.014(7) -0.018(8) -0.013(7)
C20 0.039(9) 0.059(10) 0.054(10) 0.022(8) -0.011(7) -0.006(7)
C21 0.053(10) 0.034(9) 0.040(9) -0.004(7) 0.000(8) -0.012(7)
C22 0.042(9) 0.025(8) 0.035(8) -0.004(6) 0.002(6) 0.000(6)
C23 0.041(9) 0.045(9) 0.039(7) -0.001(7) 0.003(7) -0.009(6)
C24 0.058(10) 0.049(10) 0.041(7) 0.000(7) -0.010(7) -0.013(7)
C25 0.074(12) 0.049(10) 0.034(8) 0.006(7) -0.010(7) -0.020(8)
C26 0.061(11) 0.057(10) 0.038(7) 0.004(8) 0.000(7) -0.025(8)
C27 0.052(9) 0.036(9) 0.032(7) -0.001(7) -0.008(7) -0.013(7)
C28 0.060(13) 0.060(12) 0.068(13) -0.009(10) -0.007(10) -0.026(10)
C29 0.034(8) 0.033(8) 0.037(7) 0.001(7) -0.012(6) -0.004(6)
C30 0.043(9) 0.036(9) 0.047(7) -0.015(8) 0.005(7) -0.014(7)
C31 0.056(10) 0.058(11) 0.056(9) -0.021(9) -0.008(8) -0.020(8)
C32 0.060(11) 0.072(12) 0.040(8) -0.006(8) -0.015(7) -0.023(8)
C33 0.061(11) 0.065(11) 0.039(7) -0.007(8) -0.012(7) -0.025(8)
C34 0.049(9) 0.029(8) 0.041(7) -0.003(7) -0.006(6) -0.016(6)
C35 0.073(13) 0.051(11) 0.060(12) -0.007(9) 0.005(10) -0.044(10)
C36 0.053(11) 0.043(10) 0.042(10) -0.003(8) -0.009(8) -0.020(7)
C37 0.053(10) 0.055(10) 0.041(8) -0.011(7) 0.004(7) -0.026(8)
C38 0.100(14) 0.064(11) 0.035(8) -0.003(7) -0.014(9) -0.039(9)
C39 0.096(14) 0.062(11) 0.029(8) 0.004(7) -0.006(8) -0.044(9)
C40 0.050(9) 0.034(8) 0.027(7) -0.005(6) 0.005(6) -0.014(6)
C41 0.049(10) 0.052(9) 0.041(8) 0.006(7) -0.007(7) -0.023(7)
C42 0.069(12) 0.040(9) 0.041(8) 0.008(7) -0.006(8) -0.029(8)
C43 0.041(9) 0.039(8) 0.039(7) -0.005(6) -0.002(7) -0.009(6)
C44 0.048(10) 0.062(10) 0.033(7) -0.004(7) -0.001(7) -0.025(7)
C45 0.072(12) 0.042(9) 0.031(7) -0.002(7) 0.003(8) -0.018(7)
C46 0.039(9) 0.042(9) 0.043(8) -0.008(7) 0.001(7) -0.014(7)
C47 0.051(10) 0.065(10) 0.033(7) -0.006(7) -0.004(7) -0.026(8)
C48 0.057(11) 0.060(10) 0.035(7) -0.006(7) 0.001(8) -0.028(8)
C49 0.052(10) 0.025(8) 0.044(10) -0.002(7) -0.023(8) -0.002(7)
C50 0.031(9) 0.034(8) 0.072(11) 0.000(7) -0.016(7) -0.011(6)
C51 0.050(9) 0.033(8) 0.053(9) 0.010(6) -0.008(7) -0.007(6)
C52 0.063(10) 0.053(10) 0.045(9) 0.016(7) -0.004(7) -0.009(7)
C53 0.065(11) 0.086(13) 0.067(12) 0.009(8) 0.004(9) -0.025(9)
C54 0.065(11) 0.091(13) 0.084(13) 0.004(9) -0.001(8) -0.046(11)
C55 0.058(11) 0.071(11) 0.064(11) 0.004(9) -0.013(8) -0.032(8)
C56 0.42(7) 0.13(3) 0.16(4) -0.07(3) -0.02(4) -0.10(4)
C57 0.036(9) 0.032(7) 0.052(10) -0.002(7) 0.008(6) -0.012(7)
C58 0.066(11) 0.045(8) 0.058(11) 0.003(8) 0.005(8) -0.025(8)
C59 0.091(13) 0.032(8) 0.067(12) 0.000(8) 0.001(8) -0.020(8)
C60 0.080(12) 0.037(7) 0.048(10) 0.013(8) 0.010(8) -0.011(8)
C61 0.048(10) 0.044(7) 0.041(9) 0.007(7) 0.003(7) -0.009(7)
C62 0.039(9) 0.035(7) 0.035(8) 0.001(6) 0.011(6) -0.002(6)
C63 0.28(5) 0.48(8) 0.24(5) 0.17(5) -0.15(4) -0.32(6)
C64 0.031(9) 0.048(8) 0.049(10) 0.004(8) -0.005(8) -0.008(7)
C65 0.029(8) 0.048(9) 0.032(7) -0.005(6) 0.006(7) -0.009(7)
C66 0.061(11) 0.044(9) 0.035(7) 0.005(7) -0.007(8) -0.016(7)
C67 0.067(11) 0.051(10) 0.039(7) 0.006(7) -0.010(8) -0.021(8)
C68 0.039(9) 0.041(8) 0.042(7) -0.001(6) -0.008(7) -0.011(6)
C69 0.044(10) 0.056(10) 0.035(7) 0.003(7) -0.007(7) -0.018(7)
C70 0.044(10) 0.042(9) 0.035(7) 0.004(6) -0.015(7) -0.006(7)
C71 0.042(9) 0.050(9) 0.038(8) -0.002(6) -0.004(6) -0.018(7)
C72 0.067(11) 0.061(10) 0.040(8) -0.010(7) -0.002(7) -0.028(8)
C73 0.089(13) 0.050(10) 0.047(9) -0.004(8) -0.002(8) -0.025(8)
C74 0.072(12) 0.053(10) 0.047(9) 0.007(7) -0.015(8) -0.027(8)
C75 0.061(11) 0.056(10) 0.048(8) 0.006(8) -0.010(8) -0.026(8)
C76 0.062(11) 0.054(10) 0.039(8) -0.001(7) 0.003(7) -0.024(8)
C77 0.049(10) 0.048(9) 0.017(8) 0.007(7) 0.003(7) -0.022(7)
C78 0.035(9) 0.039(8) 0.034(7) -0.012(6) 0.010(7) -0.016(7)
C79 0.045(9) 0.053(8) 0.027(7) 0.000(6) -0.003(7) -0.022(7)
C80 0.102(13) 0.045(9) 0.031(7) 0.005(7) -0.005(9) -0.035(9)
C81 0.130(15) 0.052(10) 0.034(8) 0.003(7) -0.015(10) -0.044(10)
C82 0.081(12) 0.044(9) 0.034(7) -0.005(6) -0.008(8) -0.036(9)
C83 0.068(11) 0.033(8) 0.030(7) -0.010(7) -0.008(8) -0.016(7)
C84 0.063(13) 0.062(12) 0.069(13) 0.010(10) -0.028(11) -0.043(10)
C85 0.023(8) 0.047(8) 0.033(8) -0.005(6) 0.002(6) -0.004(6)
C86 0.032(9) 0.055(8) 0.037(8) 0.002(7) -0.006(7) -0.009(7)
C87 0.071(12) 0.071(10) 0.041(8) 0.009(8) 0.009(8) -0.036(10)
C88 0.063(11) 0.093(11) 0.039(9) -0.010(7) 0.012(8) -0.034(10)
C89 0.059(11) 0.062(9) 0.037(8) -0.018(7) 0.004(7) -0.017(8)
C90 0.026(8) 0.048(8) 0.035(7) -0.008(6) 0.004(6) 0.000(6)
C91 0.068(14) 0.060(12) 0.074(13) 0.018(10) 0.011(11) -0.039(11)
C92 0.049(11) 0.052(9) 0.035(9) -0.005(8) -0.005(7) -0.012(8)
C93 0.043(9) 0.038(7) 0.036(9) -0.006(7) -0.001(6) -0.005(7)
C94 0.048(10) 0.042(8) 0.033(8) -0.009(6) -0.006(6) -0.002(7)
C95 0.058(10) 0.033(8) 0.040(9) -0.012(7) -0.001(6) -0.003(7)
C96 0.041(9) 0.041(7) 0.035(8) -0.007(6) -0.010(6) -0.004(6)
C97 0.024(8) 0.044(7) 0.049(9) -0.014(7) 0.002(6) -0.001(6)
C98 0.039(9) 0.050(9) 0.062(10) -0.021(8) 0.004(7) -0.017(7)
C99 0.051(9) 0.042(8) 0.039(7) -0.008(7) -0.007(7) -0.008(6)
C100 0.055(11) 0.045(9) 0.031(7) -0.005(6) 0.004(7) -0.013(7)
C101 0.052(10) 0.034(9) 0.038(7) -0.006(7) -0.005(7) -0.010(7)
C102 0.035(9) 0.036(8) 0.034(7) 0.005(6) -0.009(7) -0.007(7)
C103 0.060(11) 0.037(9) 0.044(8) -0.008(7) -0.005(8) -0.010(7)
C104 0.063(11) 0.055(10) 0.037(7) -0.011(7) -0.004(8) -0.026(8)
C105 0.044(10) 0.038(8) 0.054(11) -0.003(8) -0.004(8) -0.001(7)
C107 0.045(10) 0.047(7) 0.056(10) -0.005(7) 0.004(7) -0.010(7)
C106 0.056(10) 0.021(6) 0.041(9) 0.007(6) -0.012(6) 0.001(7)
C108 0.059(11) 0.047(8) 0.095(13) -0.019(8) 0.015(9) -0.007(8)
C109 0.080(13) 0.054(8) 0.094(13) -0.023(10) 0.024(9) -0.028(10)
C110 0.091(14) 0.042(8) 0.083(13) -0.018(9) 0.011(9) -0.018(9)
C111 0.083(13) 0.032(8) 0.055(10) 0.003(7) -0.001(8) -0.008(8)
C112 0.23(4) 0.085(19) 0.17(3) 0.010(19) 0.08(3) -0.10(2)
C113 0.067(13) 0.097(17) 0.102(18) 0.024(14) -0.034(12) 0.017(12)
C114 0.11(2) 0.19(3) 0.12(2) 0.05(2) 0.022(18) -0.01(2)
C115 0.041(11) 0.086(14) 0.097(16) 0.010(11) -0.036(11) 0.030(10)
C116 0.11(2) 0.115(18) 0.101(18) -0.020(13) -0.052(15) 0.017(15)
C117 0.079(17) 0.074(14) 0.122(19) -0.007(12) -0.042(15) -0.004(12)
C118 0.11(2) 0.096(19) 0.18(3) 0.025(15) -0.05(2) -0.030(16)
C119 0.095(19) 0.092(18) 0.17(3) -0.064(18) -0.054(17) 0.044(15)
C120 0.15(3) 0.12(2) 0.21(3) -0.08(2) -0.09(2) 0.029(19)
C121 0.12(2) 0.11(2) 0.13(2) 0.013(18) -0.06(2) 0.016(17)
C122 0.15(3) 0.14(3) 0.32(5) 0.06(3) -0.09(3) -0.03(2)
C123 0.091(19) 0.14(2) 0.13(2) -0.036(19) -0.032(17) 0.037(17)
C124 0.18(3) 0.18(3) 0.10(2) -0.04(2) -0.036(19) 0.10(2)
C125 0.08(2) 0.26(4) 0.12(3) 0.02(2) -0.008(19) 0.06(3)
C126 0.22(3) 0.15(3) 0.10(2) -0.051(17) -0.09(2) 0.09(2)
C127 0.37(5) 0.22(4) 0.16(3) -0.11(2) -0.15(3) 0.19(3)
C128 0.19(4) 0.31(5) 0.23(4) 0.08(4) 0.00(3) 0.02(4)

loop_
_atom_type_symbol
_atom_type_description
_atom_type_scat_dispersion_real
_atom_type_scat_dispersion_imag
_atom_type_scat_source
C C 0.0033 0.0016 'International Tables Vol C Tables 4.2.6.8 and 6.1.1.4'
H H 0.0000 0.0000 'International Tables Vol C Tables 4.2.6.8 and 6.1.1.4'
N N 0.0061 0.0033 'International Tables Vol C Tables 4.2.6.8 and 6.1.1.4'
O O 0.0106 0.0060 'International Tables Vol C Tables 4.2.6.8 and 6.1.1.4'
Dy Dy -0.1892 4.4098 'International Tables Vol C Tables 4.2.6.8 and 6.1.1.4'

loop_
_geom_angle_atom_site_label_1
_geom_angle_atom_site_label_2
_geom_angle_atom_site_label_3
_geom_angle
O1 Dy1 O9 88.8(4)
O1 Dy1 O13 101.0(4)
O9 Dy1 O13 135.6(4)
O1 Dy1 O5 131.8(4)
O9 Dy1 O5 99.4(4)
O13 Dy1 O5 105.2(4)
O1 Dy1 N5 143.9(4)
O9 Dy1 N5 72.4(4)
O13 Dy1 N5 74.8(4)
O5 Dy1 N5 82.5(4)
O1 Dy1 O6 74.2(4)
O9 Dy1 O6 72.4(4)
O13 Dy1 O6 151.9(4)
O5 Dy1 O6 63.7(3)
N5 Dy1 O6 125.3(4)
O1 Dy1 O14 70.7(4)
O9 Dy1 O14 79.0(4)
O13 Dy1 O14 64.4(3)
O5 Dy1 O14 157.5(4)
N5 Dy1 O14 75.6(4)
O6 Dy1 O14 134.7(3)
O1 Dy1 N1 70.3(4)
O9 Dy1 N1 143.4(4)
O13 Dy1 N1 79.2(4)
O5 Dy1 N1 75.8(4)
N5 Dy1 N1 140.2(4)
O6 Dy1 N1 73.1(4)
O14 Dy1 N1 118.8(4)
O15 Dy2 O7 88.8(4)
O15 Dy2 O11 134.9(4)
O7 Dy2 O11 100.0(4)
O15 Dy2 O3 99.4(4)
O7 Dy2 O3 133.1(4)
O11 Dy2 O3 105.7(4)
O15 Dy2 O12 77.1(4)
O7 Dy2 O12 70.7(4)
O11 Dy2 O12 65.0(3)
O3 Dy2 O12 156.2(3)
O15 Dy2 N4 141.0(4)
O7 Dy2 N4 71.7(4)
O11 Dy2 N4 82.7(4)
O3 Dy2 N4 73.4(4)
O12 Dy2 N4 123.9(4)
O15 Dy2 N8 71.9(4)
O7 Dy2 N8 143.0(4)
O11 Dy2 N8 75.1(4)
O3 Dy2 N8 82.2(4)
O12 Dy2 N8 74.3(4)
N4 Dy2 N8 141.1(4)
O15 Dy2 O4 69.7(3)
O7 Dy2 O4 76.7(4)
O11 Dy2 O4 155.3(3)
O3 Dy2 O4 63.7(3)
O12 Dy2 O4 133.3(3)
N4 Dy2 O4 73.0(3)
N8 Dy2 O4 122.2(4)
C1 O1 Dy1 145.8(10)
C2 O2 C7 119.2(19)
C22 O3 Dy2 126.9(10)
C27 O4 C28 116.4(12)
C27 O4 Dy2 115.4(9)
C28 O4 Dy2 126.3(9)
C29 O5 Dy1 127.4(9)
C30 O6 C35 119.3(12)
C30 O6 Dy1 116.3(8)
C35 O6 Dy1 124.1(9)
C50 O7 Dy2 138.2(10)
C56 O8 C55 122(2)
C57 O9 Dy1 142.1(10)
C63 O10 C58 128(2)
C78 O11 Dy2 124.9(9)
C83 O12 C84 115.9(11)
C83 O12 Dy2 116.1(8)
C84 O12 Dy2 127.9(9)
C85 O13 Dy1 128.6(9)
C86 O14 C91 119.0(13)
C86 O14 Dy1 113.7(8)
C91 O14 Dy1 123.3(10)
C106 O15 Dy2 139.7(9)
C112 O16 C111 120.2(17)
C8 N1 C9 117.1(13)
C8 N1 Dy1 127.3(11)
C9 N1 Dy1 115.2(9)
C21 N2 C18 118.6(14)
C36 N3 C37 121.9(14)
C49 N4 C46 115.4(13)
C49 N4 Dy2 123.4(10)
C46 N4 Dy2 120.1(9)
C64 N5 C65 113.5(13)
C64 N5 Dy1 126.0(10)
C65 N5 Dy1 119.2(9)
C77 N6 C74 120.2(14)
C92 N7 C93 119.7(14)
C105 N8 C102 115.6(13)
C105 N8 Dy2 125.0(10)
C102 N8 Dy2 117.5(9)
C119 N9 C113 111.2(19)
C119 N9 C117 111.4(18)
C113 N9 C117 107.7(15)
C119 N9 C115 106.5(15)
C113 N9 C115 110.2(16)
C117 N9 C115 109.7(16)
C125 N10 C126 114(3)
C125 N10 C121 106(2)
C126 N10 C121 112(2)
C125 N10 C123 113(2)
C126 N10 C123 100.7(17)
C121 N10 C123 111(2)
O1 C1 C2 120.1(15)
O1 C1 C6 124.4(14)
C2 C1 C6 115.5(15)
O2 C2 C3 124.2(17)
O2 C2 C1 114.7(16)
C3 C2 C1 121.1(17)
C2 C3 C4 122.1(18)
C3 C4 C5 119.7(18)
C6 C5 C4 119.1(18)
C5 C6 C1 122.4(16)
C5 C6 C8 117.0(16)
C1 C6 C8 120.5(15)
N1 C8 C6 129.4(15)
C10 C9 N1 122.2(14)
C10 C9 C14 119.0(15)
N1 C9 C14 118.7(14)
C9 C10 C11 119.1(15)
C12 C11 C10 122.7(15)
C11 C12 C13 116.5(15)
C11 C12 C15 121.8(14)
C13 C12 C15 121.7(14)
C12 C13 C14 121.6(15)
C9 C14 C13 120.7(15)
C20 C15 C16 116.2(15)
C20 C15 C12 122.5(15)
C16 C15 C12 121.3(15)
C17 C16 C15 121.4(17)
C16 C17 C18 122.4(17)
C19 C18 N2 126.3(15)
C19 C18 C17 115.3(15)
N2 C18 C17 118.2(14)
C18 C19 C20 123.1(16)
C15 C20 C19 121.5(16)
N2 C21 C23 124.8(16)
O3 C22 C23 122.8(14)
O3 C22 C27 122.2(14)
C23 C22 C27 115.0(14)
C22 C23 C24 120.8(15)
C22 C23 C21 119.3(14)
C24 C23 C21 119.9(15)
C25 C24 C23 120.9(16)
C26 C25 C24 118.5(15)
C27 C26 C25 122.1(16)
C26 C27 O4 126.6(15)
C26 C27 C22 122.8(15)
O4 C27 C22 110.6(13)
O5 C29 C34 123.6(13)
O5 C29 C30 118.1(14)
C34 C29 C30 118.1(14)
O6 C30 C31 125.5(14)
O6 C30 C29 113.2(13)
C31 C30 C29 121.3(15)
C30 C31 C32 119.6(15)
C33 C32 C31 119.0(16)
C32 C33 C34 122.7(17)
C29 C34 C36 119.1(14)
C29 C34 C33 119.2(14)
C36 C34 C33 121.6(15)
N3 C36 C34 123.7(15)
C42 C37 C38 118.5(15)
C42 C37 N3 124.1(15)
C38 C37 N3 117.4(15)
C39 C38 C37 121.5(16)
C40 C39 C38 120.9(16)
C39 C40 C41 117.7(14)
C39 C40 C43 119.2(14)
C41 C40 C43 123.1(14)
C42 C41 C40 122.4(15)
C37 C42 C41 119.1(15)
C48 C43 C44 115.7(14)
C48 C43 C40 122.8(14)
C44 C43 C40 121.3(14)
C45 C44 C43 121.5(15)
C46 C45 C44 122.4(15)
C45 C46 C47 117.2(14)
C45 C46 N4 122.8(14)
C47 C46 N4 119.9(14)
C48 C47 C46 121.4(15)
C47 C48 C43 121.8(15)
N4 C49 C51 129.3(15)
O7 C50 C51 124.0(14)
O7 C50 C55 122.5(16)
C51 C50 C55 113.5(17)
C50 C51 C49 121.7(15)
C50 C51 C52 120.8(15)
C49 C51 C52 117.3(15)
C53 C52 C51 120.0(18)
C52 C53 C54 121.2(19)
C55 C54 C53 119.4(18)
O8 C55 C54 121.2(17)
O8 C55 C50 113.9(17)
C54 C55 C50 124.9(19)
O9 C57 C62 123.7(14)
O9 C57 C58 120.3(16)
C62 C57 C58 115.9(16)
O10 C58 C59 123.8(16)
O10 C58 C57 115.4(16)
C59 C58 C57 120.7(18)
C58 C59 C60 122.6(17)
C61 C60 C59 118.5(17)
C60 C61 C62 120.9(16)
C57 C62 C61 121.3(14)
C57 C62 C64 122.9(14)
C61 C62 C64 115.4(15)
N5 C64 C62 126.9(15)
C66 C65 C70 119.0(15)
C66 C65 N5 121.7(13)
C70 C65 N5 119.2(13)
C65 C66 C67 118.6(15)
C68 C67 C66 122.5(16)
C67 C68 C69 118.2(15)
C67 C68 C71 121.6(15)
C69 C68 C71 120.2(14)
C70 C69 C68 118.6(15)
C65 C70 C69 123.0(15)
C76 C71 C72 116.4(15)
C76 C71 C68 122.6(15)
C72 C71 C68 121.0(14)
C73 C72 C71 119.7(16)
C72 C73 C74 123.6(17)
N6 C74 C73 120.4(16)
N6 C74 C75 122.0(16)
C73 C74 C75 117.5(16)
C76 C75 C74 119.3(17)
C71 C76 C75 123.4(16)
N6 C77 C79 119.7(14)
O11 C78 C79 123.2(13)
O11 C78 C83 118.4(13)
C79 C78 C83 118.4(13)
C80 C79 C78 119.4(14)
C80 C79 C77 121.8(14)
C78 C79 C77 118.8(13)
C79 C80 C81 121.0(15)
C82 C81 C80 119.6(15)
C83 C82 C81 120.5(14)
C82 C83 O12 126.1(13)
C82 C83 C78 120.9(14)
O12 C83 C78 113.0(12)
O13 C85 C90 124.2(14)
O13 C85 C86 117.9(13)
C90 C85 C86 117.9(14)
O14 C86 C87 125.0(15)
O14 C86 C85 114.5(13)
C87 C86 C85 120.4(15)
C86 C87 C88 119.6(16)
C89 C88 C87 120.8(16)
C90 C89 C88 120.9(16)
C89 C90 C85 119.7(15)
C89 C90 C92 122.5(15)
C85 C90 C92 117.7(14)
N7 C92 C90 123.3(15)
C98 C93 C94 117.9(15)
C98 C93 N7 124.3(14)
C94 C93 N7 117.8(14)
C93 C94 C95 121.3(15)
C96 C95 C94 122.1(15)
C95 C96 C97 115.3(15)
C95 C96 C99 121.9(14)
C97 C96 C99 122.7(14)
C98 C97 C96 122.8(15)
C97 C98 C93 120.6(15)
C100 C99 C104 118.3(16)
C100 C99 C96 119.7(14)
C104 C99 C96 122.1(14)
C101 C100 C99 120.3(15)
C100 C101 C102 120.7(15)
C103 C102 C101 117.5(15)
C103 C102 N8 119.8(14)
C101 C102 N8 122.7(14)
C104 C103 C102 121.1(16)
C103 C104 C99 121.9(16)
N8 C105 C107 127.2(16)
C108 C107 C106 120.0(15)
C108 C107 C105 116.6(15)
C106 C107 C105 123.0(15)
O15 C106 C111 118.6(15)
O15 C106 C107 125.7(14)
C111 C106 C107 115.7(15)
C109 C108 C107 122.7(19)
C108 C109 C110 118.4(19)
C111 C110 C109 121.7(18)
C110 C111 C106 121.5(18)
C110 C111 O16 123.0(16)
C106 C111 O16 115.5(15)
N9 C113 C114 117.8(18)
C116 C115 N9 115.0(15)
N9 C117 C118 117.9(18)
N9 C119 C120 116.7(18)
C122 C121 N10 117(2)
C124 C123 N10 113.2(19)
N10 C125 C128 114(3)
C127 C126 N10 113(2)
N11 C129 O17 130(3)
C129 N11 C130 121.9(18)
C129 N11 C131 120.7(18)
C130 N11 C131 117(3)

loop_
_geom_bond_atom_site_label_1
_geom_bond_atom_site_label_2
_geom_bond_distance
Dy1 O1 2.197(10)
Dy1 O9 2.198(10)
Dy1 O13 2.262(9)
Dy1 O5 2.261(10)
Dy1 N5 2.573(12)
Dy1 O6 2.611(10)
Dy1 O14 2.637(10)
Dy1 N1 2.660(11)
Dy2 O15 2.227(10)
Dy2 O7 2.214(10)
Dy2 O11 2.254(10)
Dy2 O3 2.246(10)
Dy2 O12 2.565(9)
Dy2 N4 2.625(13)
Dy2 N8 2.619(12)
Dy2 O4 2.667(10)
O1 C1 1.266(17)
O2 C2 1.33(2)
O2 C7 1.30(3)
O3 C22 1.290(17)
O4 C27 1.356(17)
O4 C28 1.450(18)
O5 C29 1.308(17)
O6 C30 1.336(17)
O6 C35 1.462(17)
O7 C50 1.269(19)
O8 C56 1.28(4)
O8 C55 1.40(2)
O9 C57 1.282(18)
O10 C63 1.27(3)
O10 C58 1.35(2)
O11 C78 1.354(17)
O12 C83 1.372(17)
O12 C84 1.419(16)
O13 C85 1.307(16)
O14 C86 1.382(18)
O14 C91 1.411(17)
O15 C106 1.290(17)
O16 C112 1.40(2)
O16 C111 1.42(2)
N1 C8 1.248(19)
N1 C9 1.426(19)
N2 C21 1.247(19)
N2 C18 1.409(19)
N3 C36 1.295(19)
N3 C37 1.42(2)
N4 C49 1.286(19)
N4 C46 1.430(18)
N5 C64 1.303(18)
N5 C65 1.442(18)
N6 C77 1.300(18)
N6 C74 1.40(2)
N7 C92 1.284(18)
N7 C93 1.442(19)
N8 C105 1.291(18)
N8 C102 1.445(18)
N9 C119 1.51(2)
N9 C113 1.53(2)
N9 C117 1.51(3)
N9 C115 1.52(2)
N10 C125 1.44(4)
N10 C126 1.52(3)
N10 C121 1.52(3)
N10 C123 1.55(3)
C1 C2 1.43(2)
C1 C6 1.43(2)
C2 C3 1.36(2)
C3 C4 1.39(3)
C4 C5 1.38(2)
C5 C6 1.40(2)
C6 C8 1.46(2)
C9 C10 1.37(2)
C9 C14 1.39(2)
C10 C11 1.40(2)
C11 C12 1.40(2)
C12 C13 1.37(2)
C12 C15 1.48(2)
C13 C14 1.39(2)
C15 C20 1.38(2)
C15 C16 1.39(2)
C16 C17 1.36(2)
C17 C18 1.39(2)
C18 C19 1.38(2)
C19 C20 1.35(2)
C21 C23 1.48(2)
C22 C23 1.42(2)
C22 C27 1.44(2)
C23 C24 1.42(2)
C24 C25 1.38(2)
C25 C26 1.39(2)
C26 C27 1.33(2)
C29 C34 1.39(2)
C29 C30 1.44(2)
C30 C31 1.35(2)
C31 C32 1.42(2)
C32 C33 1.35(2)
C33 C34 1.40(2)
C34 C36 1.42(2)
C37 C42 1.36(2)
C37 C38 1.39(2)
C38 C39 1.37(2)
C39 C40 1.36(2)
C40 C41 1.37(2)
C40 C43 1.49(2)
C41 C42 1.40(2)
C43 C48 1.41(2)
C43 C44 1.39(2)
C44 C45 1.36(2)
C45 C46 1.39(2)
C46 C47 1.35(2)
C47 C48 1.39(2)
C49 C51 1.44(2)
C50 C51 1.43(2)
C50 C55 1.44(2)
C51 C52 1.45(2)
C52 C53 1.35(2)
C53 C54 1.38(3)
C54 C55 1.35(3)
C57 C62 1.41(2)
C57 C58 1.45(2)
C58 C59 1.37(2)
C59 C60 1.41(2)
C60 C61 1.35(2)
C61 C62 1.45(2)
C62 C64 1.47(2)
C65 C66 1.37(2)
C65 C70 1.37(2)
C66 C67 1.42(2)
C67 C68 1.35(2)
C68 C69 1.42(2)
C68 C71 1.48(2)
C69 C70 1.37(2)
C71 C76 1.37(2)
C71 C72 1.41(2)
C72 C73 1.38(2)
C73 C74 1.34(2)
C74 C75 1.41(2)
C75 C76 1.38(2)
C77 C79 1.46(2)
C78 C79 1.39(2)
C78 C83 1.419(19)
C79 C80 1.38(2)
C80 C81 1.37(2)
C81 C82 1.38(2)
C82 C83 1.338(19)
C85 C90 1.39(2)
C85 C86 1.44(2)
C86 C87 1.36(2)
C87 C88 1.38(2)
C88 C89 1.37(2)
C89 C90 1.38(2)
C90 C92 1.43(2)
C93 C98 1.38(2)
C93 C94 1.37(2)
C94 C95 1.37(2)
C95 C96 1.39(2)
C96 C97 1.38(2)
C96 C99 1.50(2)
C97 C98 1.37(2)
C99 C100 1.38(2)
C99 C104 1.37(2)
C100 C101 1.38(2)
C101 C102 1.39(2)
C102 C103 1.38(2)
C103 C104 1.35(2)
C105 C107 1.46(2)
C107 C108 1.42(2)
C107 C106 1.39(2)
C106 C111 1.40(2)
C108 C109 1.30(2)
C109 C110 1.37(2)
C110 C111 1.37(2)
C113 C114 1.49(3)
C115 C116 1.49(3)
C117 C118 1.54(3)
C119 C120 1.53(3)
C121 C122 1.53(4)
C123 C124 1.52(3)
C125 C128 1.62(5)
C126 C127 1.48(3)
O17 C129 1.03(3)
C129 N11 1.446(19)
N11 C130 1.464(18)
N11 C131 1.479(18)

loop_
_geom_torsion_atom_site_label_1
_geom_torsion_atom_site_label_2
_geom_torsion_atom_site_label_3
_geom_torsion_atom_site_label_4
_geom_torsion
O9 Dy1 O1 C1 -129.7(18)
O13 Dy1 O1 C1 93.9(18)
O5 Dy1 O1 C1 -28(2)
N5 Dy1 O1 C1 173.2(16)
O6 Dy1 O1 C1 -57.6(18)
O14 Dy1 O1 C1 151.6(19)
N1 Dy1 O1 C1 19.7(18)
O15 Dy2 O3 C22 71.8(11)
O7 Dy2 O3 C22 -25.4(13)
O11 Dy2 O3 C22 -146.0(11)
O12 Dy2 O3 C22 151.0(10)
N4 Dy2 O3 C22 -68.8(11)
N8 Dy2 O3 C22 141.9(11)
O4 Dy2 O3 C22 10.1(10)
O15 Dy2 O4 C27 -118.8(11)
O7 Dy2 O4 C27 147.4(10)
O11 Dy2 O4 C27 62.5(14)
O3 Dy2 O4 C27 -6.7(9)
O12 Dy2 O4 C27 -166.3(9)
N4 Dy2 O4 C27 72.8(10)
N8 Dy2 O4 C27 -67.4(11)
O15 Dy2 O4 C28 45.0(12)
O7 Dy2 O4 C28 -48.7(12)
O11 Dy2 O4 C28 -133.6(12)
O3 Dy2 O4 C28 157.2(13)
O12 Dy2 O4 C28 -2.4(14)
N4 Dy2 O4 C28 -123.3(12)
N8 Dy2 O4 C28 96.5(12)
O1 Dy1 O5 C29 -20.7(13)
O9 Dy1 O5 C29 76.1(12)
O13 Dy1 O5 C29 -141.2(11)
N5 Dy1 O5 C29 146.8(12)
O6 Dy1 O5 C29 11.1(11)
O14 Dy1 O5 C29 159.9(10)
N1 Dy1 O5 C29 -66.8(11)
O1 Dy1 O6 C30 148.1(11)
O9 Dy1 O6 C30 -118.1(11)
O13 Dy1 O6 C30 64.3(14)
O5 Dy1 O6 C30 -7.8(10)
N5 Dy1 O6 C30 -65.9(11)
O14 Dy1 O6 C30 -171.6(9)
N1 Dy1 O6 C30 74.3(11)
O1 Dy1 O6 C35 -39.3(12)
O9 Dy1 O6 C35 54.5(12)
O13 Dy1 O6 C35 -123.0(12)
O5 Dy1 O6 C35 164.8(13)
N5 Dy1 O6 C35 106.8(12)
O14 Dy1 O6 C35 1.0(14)
N1 Dy1 O6 C35 -113.0(13)
O15 Dy2 O7 C50 -105.9(16)
O11 Dy2 O7 C50 118.5(16)
O3 Dy2 O7 C50 -4.2(18)
O12 Dy2 O7 C50 177.4(17)
N4 Dy2 O7 C50 39.8(16)
N8 Dy2 O7 C50 -163.0(14)
O4 Dy2 O7 C50 -36.5(16)
O1 Dy1 O9 C57 -121.4(17)
O13 Dy1 O9 C57 -17.0(19)
O5 Dy1 O9 C57 106.3(17)
N5 Dy1 O9 C57 27.3(16)
O6 Dy1 O9 C57 164.7(17)
O14 Dy1 O9 C57 -50.9(17)
N1 Dy1 O9 C57 -175.0(15)
O15 Dy2 O11 C78 -20.6(13)
O7 Dy2 O11 C78 77.8(11)
O3 Dy2 O11 C78 -141.9(10)
O12 Dy2 O11 C78 14.7(10)
N4 Dy2 O11 C78 147.6(11)
N8 Dy2 O11 C78 -64.6(11)
O4 Dy2 O11 C78 157.6(10)
O15 Dy2 O12 C83 143.1(11)
O7 Dy2 O12 C83 -123.6(11)
O11 Dy2 O12 C83 -12.0(10)
O3 Dy2 O12 C83 59.2(14)
N4 Dy2 O12 C83 -73.1(11)
N8 Dy2 O12 C83 68.6(10)
O4 Dy2 O12 C83 -171.8(10)
O15 Dy2 O12 C84 -37.1(13)
O7 Dy2 O12 C84 56.2(13)
O11 Dy2 O12 C84 167.8(14)
O3 Dy2 O12 C84 -121.0(13)
N4 Dy2 O12 C84 106.7(13)
N8 Dy2 O12 C84 -111.7(13)
O4 Dy2 O12 C84 8.0(15)
O1 Dy1 O13 C85 53.4(12)
O9 Dy1 O13 C85 -46.2(14)
O5 Dy1 O13 C85 -167.4(12)
N5 Dy1 O13 C85 -89.8(12)
O6 Dy1 O13 C85 130.4(11)
O14 Dy1 O13 C85 -8.7(11)
N1 Dy1 O13 C85 120.7(12)
O1 Dy1 O14 C86 -105.2(10)
O9 Dy1 O14 C86 162.2(10)
O13 Dy1 O14 C86 7.9(9)
O5 Dy1 O14 C86 74.3(13)
N5 Dy1 O14 C86 87.7(10)
O6 Dy1 O14 C86 -146.5(9)
N1 Dy1 O14 C86 -52.1(10)
O1 Dy1 O14 C91 52.0(12)
O9 Dy1 O14 C91 -40.5(12)
O13 Dy1 O14 C91 165.1(13)
O5 Dy1 O14 C91 -128.4(13)
N5 Dy1 O14 C91 -115.0(12)
O6 Dy1 O14 C91 10.8(14)
N1 Dy1 O14 C91 105.2(12)
O7 Dy2 O15 C106 -119.6(17)
O11 Dy2 O15 C106 -16.6(19)
O3 Dy2 O15 C106 106.9(16)
O12 Dy2 O15 C106 -49.2(16)
N4 Dy2 O15 C106 -177.9(14)
N8 Dy2 O15 C106 28.3(16)
O4 Dy2 O15 C106 164.2(17)
O1 Dy1 N1 C8 -9.9(13)
O9 Dy1 N1 C8 48.7(16)
O13 Dy1 N1 C8 -115.8(14)
O5 Dy1 N1 C8 135.3(14)
N5 Dy1 N1 C8 -165.6(12)
O6 Dy1 N1 C8 69.0(13)
O14 Dy1 N1 C8 -63.2(14)
O1 Dy1 N1 C9 177.9(11)
O9 Dy1 N1 C9 -123.5(11)
O13 Dy1 N1 C9 72.0(10)
O5 Dy1 N1 C9 -36.9(10)
N5 Dy1 N1 C9 22.1(13)
O6 Dy1 N1 C9 -103.2(11)
O14 Dy1 N1 C9 124.6(10)
O15 Dy2 N4 C49 38.4(15)
O7 Dy2 N4 C49 -25.3(12)
O11 Dy2 N4 C49 -128.4(12)
O3 Dy2 N4 C49 122.8(12)
O12 Dy2 N4 C49 -75.3(12)
N8 Dy2 N4 C49 176.5(10)
O4 Dy2 N4 C49 55.9(12)
O15 Dy2 N4 C46 -128.9(11)
O7 Dy2 N4 C46 167.5(11)
O11 Dy2 N4 C46 64.4(10)
O3 Dy2 N4 C46 -44.4(10)
O12 Dy2 N4 C46 117.4(10)
N8 Dy2 N4 C46 9.2(13)
O4 Dy2 N4 C46 -111.3(11)
O1 Dy1 N5 C64 40.7(15)
O9 Dy1 N5 C64 -21.0(12)
O13 Dy1 N5 C64 128.6(13)
O5 Dy1 N5 C64 -123.4(13)
O6 Dy1 N5 C64 -73.3(13)
O14 Dy1 N5 C64 61.7(12)
N1 Dy1 N5 C64 179.6(11)
O1 Dy1 N5 C65 -126.0(10)
O9 Dy1 N5 C65 172.2(10)
O13 Dy1 N5 C65 -38.1(9)
O5 Dy1 N5 C65 69.9(10)
O6 Dy1 N5 C65 120.0(9)
O14 Dy1 N5 C65 -105.0(10)
N1 Dy1 N5 C65 12.9(13)
O15 Dy2 N8 C105 -25.0(12)
O7 Dy2 N8 C105 36.9(15)
O11 Dy2 N8 C105 123.8(13)
O3 Dy2 N8 C105 -127.6(12)
O12 Dy2 N8 C105 56.2(12)
N4 Dy2 N8 C105 -178.8(11)
O4 Dy2 N8 C105 -75.5(13)
O15 Dy2 N8 C102 171.2(11)
O7 Dy2 N8 C102 -126.8(10)
O11 Dy2 N8 C102 -39.9(10)
O3 Dy2 N8 C102 68.7(10)
O12 Dy2 N8 C102 -107.5(10)
N4 Dy2 N8 C102 17.5(13)
O4 Dy2 N8 C102 120.8(9)
Dy1 O1 C1 C2 160.1(14)
Dy1 O1 C1 C6 -19(3)
C7 O2 C2 C3 14(4)
C7 O2 C2 C1 -168(2)
O1 C1 C2 O2 -1(3)
C6 C1 C2 O2 178.6(16)
O1 C1 C2 C3 178.1(17)
C6 C1 C2 C3 -3(3)
O2 C2 C3 C4 179.3(19)
C1 C2 C3 C4 1(3)
C2 C3 C4 C5 1(3)
C3 C4 C5 C6 -1(3)
C4 C5 C6 C1 -1(3)
C4 C5 C6 C8 -179.4(18)
O1 C1 C6 C5 -177.8(16)
C2 C1 C6 C5 3(2)
O1 C1 C6 C8 0(3)
C2 C1 C6 C8 -179.0(15)
C9 N1 C8 C6 175.9(16)
Dy1 N1 C8 C6 4(3)
C5 C6 C8 N1 -177.8(18)
C1 C6 C8 N1 4(3)
C8 N1 C9 C10 -47(2)
Dy1 N1 C9 C10 126.0(14)
C8 N1 C9 C14 135.4(16)
Dy1 N1 C9 C14 -51.6(17)
N1 C9 C10 C11 179.3(15)
C14 C9 C10 C11 -3(2)
C9 C10 C11 C12 -2(3)
C10 C11 C12 C13 6(3)
C10 C11 C12 C15 -174.4(15)
C11 C12 C13 C14 -5(2)
C15 C12 C13 C14 175.5(14)
C10 C9 C14 C13 4(2)
N1 C9 C14 C13 -178.2(14)
C12 C13 C14 C9 0(2)
C11 C12 C15 C20 -149.1(17)
C13 C12 C15 C20 30(2)
C11 C12 C15 C16 29(2)
C13 C12 C15 C16 -151.5(17)
C20 C15 C16 C17 1(3)
C12 C15 C16 C17 -177.3(18)
C15 C16 C17 C18 -1(3)
C21 N2 C18 C19 -26(3)
C21 N2 C18 C17 159.4(17)
C16 C17 C18 C19 -1(3)
C16 C17 C18 N2 174.6(19)
N2 C18 C19 C20 -171.7(16)
C17 C18 C19 C20 3(3)
C16 C15 C20 C19 2(3)
C12 C15 C20 C19 179.7(16)
C18 C19 C20 C15 -4(3)
C18 N2 C21 C23 174.2(14)
Dy2 O3 C22 C23 168.4(11)
Dy2 O3 C22 C27 -13(2)
O3 C22 C23 C24 175.7(14)
C27 C22 C23 C24 -3(2)
O3 C22 C23 C21 -5(2)
C27 C22 C23 C21 175.9(13)
N2 C21 C23 C22 176.4(15)
N2 C21 C23 C24 -5(3)
C22 C23 C24 C25 2(2)
C21 C23 C24 C25 -177.3(15)
C23 C24 C25 C26 0(3)
C24 C25 C26 C27 -1(3)
C25 C26 C27 O4 178.4(15)
C25 C26 C27 C22 -1(3)
C28 O4 C27 C26 19(2)
Dy2 O4 C27 C26 -175.8(14)
C28 O4 C27 C22 -162.0(13)
Dy2 O4 C27 C22 3.6(15)
O3 C22 C27 C26 -176.0(15)
C23 C22 C27 C26 3(2)
O3 C22 C27 O4 5(2)
C23 C22 C27 O4 -176.7(13)
Dy1 O5 C29 C34 170.6(11)
Dy1 O5 C29 C30 -13.3(19)
C35 O6 C30 C31 10(2)
Dy1 O6 C30 C31 -176.6(14)
C35 O6 C30 C29 -168.2(14)
Dy1 O6 C30 C29 4.8(16)
O5 C29 C30 O6 4(2)
C34 C29 C30 O6 -179.8(13)
O5 C29 C30 C31 -174.7(15)
C34 C29 C30 C31 2(2)
O6 C30 C31 C32 -178.9(16)
C29 C30 C31 C32 0(3)
C30 C31 C32 C33 0(3)
C31 C32 C33 C34 -1(3)
O5 C29 C34 C36 -11(2)
C30 C29 C34 C36 173.3(14)
O5 C29 C34 C33 173.9(14)
C30 C29 C34 C33 -2(2)
C32 C33 C34 C29 2(3)
C32 C33 C34 C36 -173.6(17)
C37 N3 C36 C34 175.4(15)
C29 C34 C36 N3 177.4(16)
C33 C34 C36 N3 -7(3)
C36 N3 C37 C42 36(3)
C36 N3 C37 C38 -143.1(18)
C42 C37 C38 C39 0(3)
N3 C37 C38 C39 179.6(17)
C37 C38 C39 C40 -1(3)
C38 C39 C40 C41 1(3)
C38 C39 C40 C43 -175.8(17)
C39 C40 C41 C42 -1(3)
C43 C40 C41 C42 175.8(15)
C38 C37 C42 C41 0(3)
N3 C37 C42 C41 -179.3(15)
C40 C41 C42 C37 1(3)
C39 C40 C43 C48 152.8(17)
C41 C40 C43 C48 -24(2)
C39 C40 C43 C44 -23(2)
C41 C40 C43 C44 160.4(16)
C48 C43 C44 C45 2(2)
C40 C43 C44 C45 178.0(15)
C43 C44 C45 C46 0(3)
C44 C45 C46 C47 -2(3)
C44 C45 C46 N4 -178.8(15)
C49 N4 C46 C45 -44(2)
Dy2 N4 C46 C45 124.6(14)
C49 N4 C46 C47 139.2(16)
Dy2 N4 C46 C47 -52.6(18)
C45 C46 C47 C48 2(3)
N4 C46 C47 C48 179.1(15)
C46 C47 C48 C43 0(3)
C44 C43 C48 C47 -2(2)
C40 C43 C48 C47 -177.8(15)
C46 N4 C49 C51 -179.9(15)
Dy2 N4 C49 C51 12(2)
Dy2 O7 C50 C51 -35(3)
Dy2 O7 C50 C55 142.8(14)
O7 C50 C51 C49 -3(3)
C55 C50 C51 C49 179.6(15)
O7 C50 C51 C52 -178.1(15)
C55 C50 C51 C52 4(2)
N4 C49 C51 C50 9(3)
N4 C49 C51 C52 -175.7(15)
C50 C51 C52 C53 -3(2)
C49 C51 C52 C53 -179.0(16)
C51 C52 C53 C54 -1(3)
C52 C53 C54 C55 5(3)
C56 O8 C55 C54 56(4)
C56 O8 C55 C50 -126(3)
C53 C54 C55 O8 175(2)
C53 C54 C55 C50 -4(3)
O7 C50 C55 O8 3(3)
C51 C50 C55 O8 -179.1(16)
O7 C50 C55 C54 -178.6(19)
C51 C50 C55 C54 -1(3)
Dy1 O9 C57 C62 -21(3)
Dy1 O9 C57 C58 163.5(12)
C63 O10 C58 C59 29(5)
C63 O10 C58 C57 -151(4)
O9 C57 C58 O10 0(2)
C62 C57 C58 O10 -176.3(15)
O9 C57 C58 C59 179.1(16)
C62 C57 C58 C59 3(2)
O10 C58 C59 C60 176.4(17)
C57 C58 C59 C60 -3(3)
C58 C59 C60 C61 1(3)
C59 C60 C61 C62 0(2)
O9 C57 C62 C61 -177.9(14)
C58 C57 C62 C61 -2(2)
O9 C57 C62 C64 -5(2)
C58 C57 C62 C64 171.0(14)
C60 C61 C62 C57 1(2)
C60 C61 C62 C64 -172.7(14)
C65 N5 C64 C62 -178.6(13)
Dy1 N5 C64 C62 14(2)
C57 C62 C64 N5 4(2)
C61 C62 C64 N5 177.5(15)
C64 N5 C65 C66 -46(2)
Dy1 N5 C65 C66 122.2(14)
C64 N5 C65 C70 138.8(15)
Dy1 N5 C65 C70 -52.9(16)
C70 C65 C66 C67 -4(2)
N5 C65 C66 C67 -179.3(14)
C65 C66 C67 C68 3(3)
C66 C67 C68 C69 -1(3)
C66 C67 C68 C71 176.6(15)
C67 C68 C69 C70 0(2)
C71 C68 C69 C70 -177.3(14)
C66 C65 C70 C69 4(2)
N5 C65 C70 C69 179.1(14)
C68 C69 C70 C65 -2(2)
C67 C68 C71 C76 150.1(18)
C69 C68 C71 C76 -32(2)
C67 C68 C71 C72 -31(2)
C69 C68 C71 C72 146.3(17)
C76 C71 C72 C73 1(3)
C68 C71 C72 C73 -177.7(16)
C71 C72 C73 C74 0(3)
C77 N6 C74 C73 -142.3(18)
C77 N6 C74 C75 41(3)
C72 C73 C74 N6 -178.2(17)
C72 C73 C74 C75 -1(3)
N6 C74 C75 C76 177.0(16)
C73 C74 C75 C76 0(3)
C72 C71 C76 C75 -2(3)
C68 C71 C76 C75 176.5(16)
C74 C75 C76 C71 2(3)
C74 N6 C77 C79 174.9(15)
Dy2 O11 C78 C79 164.4(11)
Dy2 O11 C78 C83 -16.4(18)
O11 C78 C79 C80 175.1(15)
C83 C78 C79 C80 -4(2)
O11 C78 C79 C77 -6(2)
C83 C78 C79 C77 174.6(14)
N6 C77 C79 C80 -7(2)
N6 C77 C79 C78 174.5(15)
C78 C79 C80 C81 1(3)
C77 C79 C80 C81 -177.5(17)
C79 C80 C81 C82 3(3)
C80 C81 C82 C83 -3(3)
C81 C82 C83 O12 -178.3(17)
C81 C82 C83 C78 0(3)
C84 O12 C83 C82 8(2)
Dy2 O12 C83 C82 -172.4(15)
C84 O12 C83 C78 -170.9(14)
Dy2 O12 C83 C78 8.9(17)
O11 C78 C83 C82 -175.9(15)
C79 C78 C83 C82 3(2)
O11 C78 C83 O12 3(2)
C79 C78 C83 O12 -177.7(14)
Dy1 O13 C85 C90 -174.5(11)
Dy1 O13 C85 C86 8.3(19)
C91 O14 C86 C87 10(2)
Dy1 O14 C86 C87 168.7(14)
C91 O14 C86 C85 -165.6(14)
Dy1 O14 C86 C85 -7.3(15)
O13 C85 C86 O14 1(2)
C90 C85 C86 O14 -176.5(13)
O13 C85 C86 C87 -175.2(15)
C90 C85 C86 C87 7(2)
O14 C86 C87 C88 -176.3(16)
C85 C86 C87 C88 -1(3)
C86 C87 C88 C89 -4(3)
C87 C88 C89 C90 3(3)
C88 C89 C90 C85 4(3)
C88 C89 C90 C92 -173.2(17)
O13 C85 C90 C89 173.7(14)
C86 C85 C90 C89 -9(2)
O13 C85 C90 C92 -9(2)
C86 C85 C90 C92 168.5(14)
C93 N7 C92 C90 176.8(14)
C89 C90 C92 N7 2(3)
C85 C90 C92 N7 -176.0(15)
C92 N7 C93 C98 -20(2)
C92 N7 C93 C94 163.4(15)
C98 C93 C94 C95 1(2)
N7 C93 C94 C95 178.6(14)
C93 C94 C95 C96 -2(2)
C94 C95 C96 C97 1(2)
C94 C95 C96 C99 -177.6(15)
C95 C96 C97 C98 0(2)
C99 C96 C97 C98 178.7(15)
C96 C97 C98 C93 -1(3)
C94 C93 C98 C97 0(2)
N7 C93 C98 C97 -177.4(15)
C95 C96 C99 C100 36(2)
C97 C96 C99 C100 -142.0(16)
C95 C96 C99 C104 -145.4(17)
C97 C96 C99 C104 37(2)
C104 C99 C100 C101 0(2)
C96 C99 C100 C101 179.1(15)
C99 C100 C101 C102 3(3)
C100 C101 C102 C103 -5(2)
C100 C101 C102 N8 176.0(14)
C105 N8 C102 C103 142.4(15)
Dy2 N8 C102 C103 -52.3(17)
C105 N8 C102 C101 -39(2)
Dy2 N8 C102 C101 126.3(13)
C101 C102 C103 C104 5(2)
N8 C102 C103 C104 -176.5(15)
C102 C103 C104 C99 -2(3)
C100 C99 C104 C103 -1(3)
C96 C99 C104 C103 -179.6(16)
C102 N8 C105 C107 -178.1(15)
Dy2 N8 C105 C107 18(2)
N8 C105 C107 C108 177.4(17)
N8 C105 C107 C106 4(3)
Dy2 O15 C106 C111 159.6(13)
Dy2 O15 C106 C107 -19(3)
C108 C107 C106 O15 179.3(17)
C105 C107 C106 O15 -8(3)
C108 C107 C106 C111 0(2)
C105 C107 C106 C111 173.2(16)
C106 C107 C108 C109 1(3)
C105 C107 C108 C109 -172(2)
C107 C108 C109 C110 0(3)
C108 C109 C110 C111 -2(3)
C109 C110 C111 C106 3(3)
C109 C110 C111 O16 -179(2)
O15 C106 C111 C110 178.8(17)
C107 C106 C111 C110 -2(3)
O15 C106 C111 O16 1(2)
C107 C106 C111 O16 179.9(16)
C112 O16 C111 C110 8(3)
C112 O16 C111 C106 -174(2)
C119 N9 C113 C114 61(3)
C117 N9 C113 C114 -177(2)
C115 N9 C113 C114 -57(3)
C119 N9 C115 C116 180(2)
C113 N9 C115 C116 -59(2)
C117 N9 C115 C116 59(2)
C119 N9 C117 C118 -56(3)
C113 N9 C117 C118 -179(2)
C115 N9 C117 C118 61(2)
C113 N9 C119 C120 60(3)
C117 N9 C119 C120 -61(3)
C115 N9 C119 C120 180(2)
C125 N10 C121 C122 176(3)
C126 N10 C121 C122 -59(4)
C123 N10 C121 C122 53(3)
C125 N10 C123 C124 -56(4)
C126 N10 C123 C124 -178(3)
C121 N10 C123 C124 63(3)
C126 N10 C125 C128 59(4)
C121 N10 C125 C128 -177(3)
C123 N10 C125 C128 -56(4)
C125 N10 C126 C127 63(4)
C121 N10 C126 C127 -57(4)
C123 N10 C126 C127 -175(3)
O17 C129 N11 C130 -3(7)
O17 C129 N11 C131 179(5)
